data_1533963
loop_
_publ_author_name
'Klosek, V.'
'Verniere, A.'
'Ouladdiaf, B.'
'Malaman, B.'

_publ_section_title
;
 Crystal and magnetic structures of the R(=Y, Dy-Tm) Mn Ge compounds
;
_journal_name_full 'Journal of Magnetism and Magnetic Materials'
_journal_page_first 69
_journal_page_last 92
_journal_volume 256
_journal_year 2003
_chemical_formula_sum 'Ge Mn Y'
_chemical_name_systematic 'Y Mn Ge'
_space_group_IT_number 62
_symmetry_space_group_name_Hall '-P 2ac 2n'
_symmetry_space_group_name_H-M 'P n m a'
_cell_angle_alpha 90
_cell_angle_beta 90
_cell_angle_gamma 90
_cell_formula_units_Z 4
_cell_length_a 7.043
_cell_length_b 4.107
_cell_length_c 8.17
_cell_volume 236.322
_citation_journal_id_ASTM JMMMDC
_cod_data_source_file Klosek_JMMMDC_2003_410.cif
_cod_data_source_block Ge1Mn1Y1
_cod_original_cell_volume 236.3222
_cod_original_formula_sum 'Ge1 Mn1 Y1'
_cod_database_code 1533963

loop_
_symmetry_equiv_pos_as_xyz
x,y,z
-x+1/2,-y,z+1/2
x+1/2,-y+1/2,-z+1/2
-x,y+1/2,-z
-x,-y,-z
x-1/2,y,-z-1/2
-x-1/2,y-1/2,z-1/2
x,-y-1/2,z

loop_
_atom_site_label
_atom_site_type_symbol
_atom_site_fract_x
_atom_site_fract_y
_atom_site_fract_z
_atom_site_occupancy
_atom_site_U_iso_or_equiv
Mn1 Mn 0.151 0.25 0.053 1 0.0
Ge1 Ge 0.271 0.25 0.369 1 0.0
Y1 Y 0.024 0.25 0.683 1 0.0
